data_7027967
loop_
_publ_author_name
'D\"orfler, Udo'
'Clegg, William'
'Kennedy, John D.'
'Thornton-Pett, Mark'

_publ_section_title
;
 Polyhedral azaborane chemistry. Nitrogen-vertex incorporation in
 metallaazaborane formation from 4-(NHEt2)B9H13. Two isomers of
 [(\h5-C5Me5)RhB9H12(NEt2)]
;
_journal_issue 14
_journal_name_full 'Journal of the Chemical Society, Dalton Transactions'
_journal_page_first 2353
_journal_paper_doi 10.1039/a801547c
_journal_year 1998
_chemical_formula_sum 'C14 H37 B9 N Rh'
_chemical_formula_weight 419.65
_chemical_name_systematic
; 
 ? 
;
_space_group_IT_number 19
_symmetry_cell_setting orthorhombic
_symmetry_space_group_name_Hall 'P 2ac 2ab'
_symmetry_space_group_name_H-M 'P 21 21 21'
_atom_sites_solution_hydrogens geom
_atom_sites_solution_primary direct
_atom_sites_solution_secondary difmap
_audit_creation_method SHELXL
_cell_angle_alpha 90.00
_cell_angle_beta 90.00
_cell_angle_gamma 90.00
_cell_formula_units_Z 4
_cell_length_a 10.3219(6)
_cell_length_b 12.9165(7)
_cell_length_c 15.9291(8)
_cell_measurement_reflns_used 14126
_cell_measurement_temperature 160(2)
_cell_measurement_theta_max 28.25
_cell_measurement_theta_min 2.03
_cell_volume 2123.7(2)
_computing_cell_refinement 'local programs'
_computing_data_collection 'Siemens SMART'
_computing_data_reduction 'Siemens SAINT'
_computing_molecular_graphics 'ORTEX (McArdle, 1995)'
_computing_publication_material 'local program'
_computing_structure_refinement 'SHELXL-93 (Sheldrick, 1993)'
_computing_structure_solution 'SHELXS-86 (Sheldrick, 1990)'
_diffrn_ambient_temperature 160(2)
_diffrn_measurement_device 'Siemens SMART CCD diffractometer'
_diffrn_measurement_method '\w rotation with narrow frames'
_diffrn_radiation_monochromator graphite
_diffrn_radiation_source 'fine-focus sealed tube'
_diffrn_radiation_type MoK\a
_diffrn_radiation_wavelength 0.71073
_diffrn_reflns_av_R_equivalents 0.0222
_diffrn_reflns_av_sigmaI/netI 0.0223
_diffrn_reflns_limit_h_max 13
_diffrn_reflns_limit_h_min -13
_diffrn_reflns_limit_k_max 16
_diffrn_reflns_limit_k_min -16
_diffrn_reflns_limit_l_max 20
_diffrn_reflns_limit_l_min -19
_diffrn_reflns_number 15201
_diffrn_reflns_theta_max 28.31
_diffrn_reflns_theta_min 2.03
_diffrn_standards_decay_% 0
_diffrn_standards_number 0
_exptl_absorpt_coefficient_mu 0.801
_exptl_absorpt_correction_T_max 0.862
_exptl_absorpt_correction_T_min 0.750
_exptl_absorpt_correction_type empirical
_exptl_crystal_colour red
_exptl_crystal_density_diffrn 1.312
_exptl_crystal_description prism
_exptl_crystal_F_000 872
_exptl_crystal_size_max 0.40
_exptl_crystal_size_mid 0.15
_exptl_crystal_size_min 0.14
_refine_diff_density_max 0.379
_refine_diff_density_min -0.313
_refine_diff_density_rms 0.044
_refine_ls_abs_structure_details 'Flack H D (1983), Acta Cryst. A39, 876-881'
_refine_ls_abs_structure_Flack -0.02(2)
_refine_ls_extinction_coef 0.0010(2)
_refine_ls_extinction_expression Fc^*^=kFc[1+0.001xFc^2^\l^3^/sin(2\q)]^-1/4^
_refine_ls_extinction_method SHELXL
_refine_ls_goodness_of_fit_all 1.062
_refine_ls_goodness_of_fit_obs 1.058
_refine_ls_matrix_type full
_refine_ls_number_parameters 282
_refine_ls_number_reflns 4845
_refine_ls_number_restraints 0
_refine_ls_restrained_S_all 1.062
_refine_ls_restrained_S_obs 1.058
_refine_ls_R_factor_all 0.0180
_refine_ls_R_factor_obs 0.0171
_refine_ls_shift/esd_max 0.004
_refine_ls_shift/esd_mean 0.000
_refine_ls_structure_factor_coef Fsqd
_refine_ls_weighting_details 'w=1/[\s^2^(Fo^2^)+(0.0227P)^2^+0.2070P] where P=(Fo^2^+2Fc^2^)/3'
_refine_ls_weighting_scheme calc
_refine_ls_wR_factor_all 0.0415
_refine_ls_wR_factor_obs 0.0409
_reflns_number_observed 4747
_reflns_number_total 4845
_reflns_observed_criterion >2sigma(I)
_cod_data_source_file c801547sup1.cif
_cod_data_source_block 1
_cod_depositor_comments
;
The following automatic conversions were performed:

'_symmetry_cell_setting' value 'Orthorhombic' changed to
'orthorhombic' according to
/home/saulius/struct/CIF-dictionaries/cif_core.dic dictionary named
'cif_core.dic' version 2.4.2 from 2011-04-26.

Automatic conversion script
Id: cif_fix_values 1891 2012-01-12 08:04:46Z andrius 

The following automatic conversions were performed:

'_refine_ls_weighting_scheme' value 'calc
w=1/[\s^2^(Fo^2^)+(0.0227P)^2^+0.2070P] where P=(Fo^2^+2Fc^2^)/3' was
changed to 'calc'. New tag '_refine_ls_weighting_details' was
created. The value of the new tag was set to
'w=1/[\s^2^(Fo^2^)+(0.0227P)^2^+0.2070P] where P=(Fo^2^+2Fc^2^)/3'.

Automatic conversion script
Id: cif_fix_values 3143 2015-03-26 13:38:13Z robertas 
;
_cod_original_sg_symbol_H-M P212121
_cod_database_code 7027967

loop_
_symmetry_equiv_pos_as_xyz
'x, y, z'
'x+1/2, -y+1/2, -z'
'-x, y+1/2, -z+1/2'
'-x+1/2, -y, z+1/2'

loop_
_atom_site_aniso_label
_atom_site_aniso_U_11
_atom_site_aniso_U_22
_atom_site_aniso_U_33
_atom_site_aniso_U_23
_atom_site_aniso_U_13
_atom_site_aniso_U_12
Rh6 0.01235(6) 0.01747(5) 0.01370(6) -0.00017(5) -0.00076(5) 0.00102(5)
C1 0.0194(8) 0.0288(8) 0.0152(7) 0.0023(7) -0.0050(6) 0.0042(7)
C2 0.0161(8) 0.0234(8) 0.0184(8) -0.0001(7) -0.0045(6) 0.0050(6)
C3 0.0126(7) 0.0280(8) 0.0214(9) 0.0006(8) -0.0039(6) 0.0011(7)
C4 0.0166(8) 0.0253(8) 0.0220(9) -0.0034(7) -0.0088(7) 0.0002(7)
C5 0.0186(8) 0.0333(9) 0.0161(8) -0.0029(7) -0.0055(6) 0.0071(7)
C6 0.0334(10) 0.0360(9) 0.0256(9) 0.0113(8) -0.0003(9) -0.0010(9)
C7 0.0311(9) 0.0233(8) 0.0270(9) -0.0012(8) -0.0050(9) 0.0087(7)
C8 0.0187(9) 0.0370(10) 0.0351(11) 0.0016(8) 0.0018(8) -0.0011(8)
C9 0.0343(12) 0.0268(9) 0.0415(12) -0.0099(9) -0.0104(9) -0.0016(8)
C10 0.0365(11) 0.0487(11) 0.0191(8) -0.0046(8) -0.0005(9) 0.0140(10)
B1 0.0181(9) 0.0280(9) 0.0270(10) -0.0077(9) -0.0033(8) 0.0058(8)
B2 0.0197(9) 0.0202(8) 0.0217(11) -0.0054(7) -0.0033(7) 0.0037(7)
B3 0.0273(11) 0.0184(8) 0.0265(10) -0.0005(8) -0.0085(9) 0.0030(8)
B4 0.0211(9) 0.0221(8) 0.0276(10) -0.0001(9) -0.0084(9) 0.0069(7)
B5 0.0150(8) 0.0276(8) 0.0210(9) -0.0023(10) 0.0016(7) -0.0003(8)
B7 0.0236(10) 0.0192(8) 0.0210(9) 0.0034(7) -0.0031(8) -0.0035(7)
B8 0.0289(11) 0.0209(9) 0.0210(10) 0.0045(7) -0.0058(8) 0.0008(8)
B9 0.0203(9) 0.0196(9) 0.0230(9) -0.0003(7) -0.0038(8) 0.0006(7)
N89 0.0216(7) 0.0200(7) 0.0150(7) 0.0014(5) -0.0021(5) 0.0014(5)
C11 0.0193(8) 0.0212(8) 0.0194(8) -0.0001(6) -0.0010(7) 0.0024(6)
C12 0.0197(9) 0.0497(11) 0.0257(9) -0.0057(8) 0.0033(8) 0.0028(8)
C13 0.0371(10) 0.0327(10) 0.0156(8) 0.0012(8) -0.0043(7) 0.0008(9)
C14 0.0456(12) 0.0373(10) 0.0205(9) -0.0075(8) -0.0065(9) 0.0051(9)
B10 0.0132(9) 0.0279(9) 0.0263(10) -0.0011(8) -0.0001(8) 0.0001(7)

loop_
_atom_site_label
_atom_site_type_symbol
_atom_site_fract_x
_atom_site_fract_y
_atom_site_fract_z
_atom_site_U_iso_or_equiv
_atom_site_thermal_displace_type
_atom_site_occupancy
_atom_site_calc_flag
_atom_site_refinement_flags
Rh6 Rh 0.800332(11) 0.709100(9) 0.670523(8) 0.01451(4) Uani 1 d .
H67 H 0.7988(22) 0.6929(16) 0.7757(14) 0.037(6) Uiso 1 d .
H56 H 0.9374(19) 0.7749(16) 0.6832(13) 0.029(6) Uiso 1 d .
C1 C 0.7216(2) 0.79758(14) 0.56497(10) 0.0211(3) Uani 1 d .
C2 C 0.6330(2) 0.80588(13) 0.63379(11) 0.0193(3) Uani 1 d .
C3 C 0.5904(2) 0.7030(2) 0.65395(10) 0.0207(3) Uani 1 d .
C4 C 0.6516(2) 0.63179(14) 0.59805(11) 0.0213(3) Uani 1 d .
C5 C 0.7334(2) 0.69020(14) 0.54255(11) 0.0226(4) Uani 1 d .
C6 C 0.7886(2) 0.88532(15) 0.52149(12) 0.0317(4) Uani 1 d .
H6A H 0.7390(8) 0.9054(8) 0.4716(5) 0.048 Uiso 1 calc R
H6B H 0.8757(6) 0.8635(4) 0.5046(8) 0.048 Uiso 1 calc R
H6C H 0.7950(13) 0.9445(4) 0.5598(3) 0.048 Uiso 1 calc R
C7 C 0.5880(2) 0.90396(13) 0.67484(14) 0.0271(4) Uani 1 d .
H7A H 0.5622(13) 0.8894(2) 0.7329(3) 0.041 Uiso 1 calc R
H7B H 0.5137(9) 0.9319(6) 0.6439(5) 0.041 Uiso 1 calc R
H7C H 0.6586(5) 0.9547(4) 0.6746(8) 0.041 Uiso 1 calc R
C8 C 0.4951(2) 0.6744(2) 0.72100(13) 0.0303(4) Uani 1 d .
H8A H 0.4100(4) 0.6625(11) 0.6956(2) 0.045 Uiso 1 calc R
H8B H 0.4890(10) 0.7309(5) 0.7619(5) 0.045 Uiso 1 calc R
H8C H 0.5242(7) 0.6112(6) 0.7494(6) 0.045 Uiso 1 calc R
C9 C 0.6286(2) 0.51684(15) 0.59592(14) 0.0342(5) Uani 1 d .
H9A H 0.5547(10) 0.5017(2) 0.5593(8) 0.051 Uiso 1 calc R
H9B H 0.6101(15) 0.4920(2) 0.6528(2) 0.051 Uiso 1 calc R
H9C H 0.7060(6) 0.4820(2) 0.5743(9) 0.051 Uiso 1 calc R
C10 C 0.8091(2) 0.6481(2) 0.47027(11) 0.0347(4) Uani 1 d .
H10A H 0.8893(7) 0.6879(8) 0.4637(6) 0.052 Uiso 1 calc R
H10B H 0.7574(6) 0.6536(11) 0.4189(2) 0.052 Uiso 1 calc R
H10C H 0.8302(13) 0.5753(4) 0.4808(4) 0.052 Uiso 1 calc R
B1 B 1.1057(2) 0.6241(2) 0.71627(13) 0.0244(4) Uani 1 d .
H1 H 1.1856(21) 0.5873(15) 0.6835(13) 0.034(6) Uiso 1 d .
B2 B 0.9460(2) 0.58897(14) 0.68613(12) 0.0205(4) Uani 1 d .
H2 H 0.9345(24) 0.5272(19) 0.6390(15) 0.050(7) Uiso 1 d .
B3 B 1.0017(2) 0.56275(15) 0.79035(14) 0.0240(4) Uani 1 d .
H3 H 1.0105(20) 0.4792(16) 0.8118(13) 0.032(6) Uiso 1 d .
B4 B 1.1263(2) 0.64552(14) 0.82600(15) 0.0236(4) Uani 1 d .
H4 H 1.2046(23) 0.6110(17) 0.8555(13) 0.036(6) Uiso 1 d .
B5 B 1.0180(2) 0.7138(2) 0.65854(12) 0.0212(4) Uani 1 d .
H5 H 1.0591(20) 0.7364(15) 0.5960(12) 0.027(5) Uiso 1 d .
B7 B 0.8434(2) 0.60210(15) 0.77804(13) 0.0213(4) Uani 1 d .
H7 H 0.7660(21) 0.5498(17) 0.7970(14) 0.036(6) Uiso 1 d .
B8 B 0.9594(2) 0.64656(15) 0.87380(13) 0.0236(4) Uani 1 d .
H8 H 0.9475(18) 0.6031(14) 0.9329(12) 0.015(5) Uiso 1 d .
B9 B 1.0868(2) 0.77182(14) 0.86014(13) 0.0210(4) Uani 1 d .
H9 H 1.1591(18) 0.8153(13) 0.8982(11) 0.013(5) Uiso 1 d .
H910 H 1.0676(18) 0.8150(14) 0.7856(12) 0.020(5) Uiso 1 d .
N89 N 0.94716(14) 0.76889(10) 0.89619(9) 0.0189(3) Uani 1 d .
C11 C 0.8539(2) 0.84699(12) 0.86299(11) 0.0199(3) Uani 1 d .
H11A H 0.8523(2) 0.84219(12) 0.80097(11) 0.024 Uiso 1 calc R
H11B H 0.8852(2) 0.91705(12) 0.87800(11) 0.024 Uiso 1 calc R
C12 C 0.7174(2) 0.8339(2) 0.89581(12) 0.0317(4) Uani 1 d .
H12A H 0.6596(3) 0.8822(8) 0.8668(6) 0.048 Uiso 1 calc R
H12B H 0.7159(3) 0.8482(11) 0.9562(2) 0.048 Uiso 1 calc R
H12C H 0.6884(5) 0.7627(3) 0.8857(8) 0.048 Uiso 1 calc R
C13 C 0.9523(2) 0.77600(15) 0.99103(11) 0.0285(4) Uani 1 d .
H13A H 0.8685(2) 0.75183(15) 1.01394(11) 0.034 Uiso 1 calc R
H13B H 1.0203(2) 0.72825(15) 1.01162(11) 0.034 Uiso 1 calc R
C14 C 0.9796(2) 0.8829(2) 1.02537(12) 0.0345(5) Uani 1 d .
H14A H 0.9932(16) 0.8787(2) 1.0862(2) 0.052 Uiso 1 calc R
H14B H 0.9058(7) 0.9284(4) 1.0136(9) 0.052 Uiso 1 calc R
H14C H 1.0575(9) 0.9110(5) 0.9986(7) 0.052 Uiso 1 calc R
B10 B 1.1371(2) 0.7496(2) 0.75210(14) 0.0225(4) Uani 1 d .
H10 H 1.2227(20) 0.7814(16) 0.7392(12) 0.027(5) Uiso 1 d .

loop_
_atom_type_symbol
_atom_type_description
_atom_type_scat_dispersion_real
_atom_type_scat_dispersion_imag
_atom_type_scat_source
C C 0.0033 0.0016 'International Tables Vol C Tables 4.2.6.8 and 6.1.1.4'
H H 0.0000 0.0000 'International Tables Vol C Tables 4.2.6.8 and 6.1.1.4'
B B 0.0013 0.0007 'International Tables Vol C Tables 4.2.6.8 and 6.1.1.4'
N N 0.0061 0.0033 'International Tables Vol C Tables 4.2.6.8 and 6.1.1.4'
Rh Rh -1.1178 0.9187 'International Tables Vol C Tables 4.2.6.8 and 6.1.1.4'

loop_
_geom_angle_atom_site_label_1
_geom_angle_atom_site_label_2
_geom_angle_atom_site_label_3
_geom_angle
C4 Rh6 C5 38.75(7)
C4 Rh6 B2 102.84(7)
C5 Rh6 B2 104.34(7)
C4 Rh6 C3 38.31(7)
C5 Rh6 C3 64.27(6)
B2 Rh6 C3 132.36(8)
C4 Rh6 C1 64.41(7)
C5 Rh6 C1 38.53(7)
B2 Rh6 C1 135.79(7)
C3 Rh6 C1 63.76(6)
C4 Rh6 C2 64.25(6)
C5 Rh6 C2 64.25(6)
B2 Rh6 C2 166.83(7)
C3 Rh6 C2 38.14(7)
C1 Rh6 C2 37.97(6)
C4 Rh6 B7 105.27(7)
C5 Rh6 B7 135.37(7)
B2 Rh6 B7 48.44(8)
C3 Rh6 B7 105.45(7)
C1 Rh6 B7 168.71(7)
C2 Rh6 B7 134.80(7)
C4 Rh6 B5 132.36(7)
C5 Rh6 B5 103.95(7)
B2 Rh6 B5 48.73(8)
C3 Rh6 B5 168.19(6)
C1 Rh6 B5 106.90(7)
C2 Rh6 B5 137.77(7)
B7 Rh6 B5 83.33(8)
C4 Rh6 H67 117.7(8)
C5 Rh6 H67 156.5(8)
B2 Rh6 H67 78.7(7)
C3 Rh6 H67 96.1(8)
C1 Rh6 H67 145.4(7)
C2 Rh6 H67 109.0(8)
B7 Rh6 H67 33.8(7)
B5 Rh6 H67 95.6(8)
C4 Rh6 H56 154.7(7)
C5 Rh6 H56 116.3(7)
B2 Rh6 H56 76.2(7)
C3 Rh6 H56 151.3(7)
C1 Rh6 H56 98.2(7)
C2 Rh6 H56 114.1(7)
B7 Rh6 H56 93.1(7)
B5 Rh6 H56 31.7(7)
H67 Rh6 H56 87.2(10)
C2 C1 C5 108.46(15)
C2 C1 C6 126.3(2)
C5 C1 C6 125.2(2)
C2 C1 Rh6 71.83(9)
C5 C1 Rh6 69.86(9)
C6 C1 Rh6 125.36(12)
C1 C2 C3 107.29(14)
C1 C2 C7 126.5(2)
C3 C2 C7 126.1(2)
C1 C2 Rh6 70.19(9)
C3 C2 Rh6 69.91(9)
C7 C2 Rh6 127.18(12)
C4 C3 C2 108.75(15)
C4 C3 C8 125.2(2)
C2 C3 C8 126.0(2)
C4 C3 Rh6 70.13(9)
C2 C3 Rh6 71.95(9)
C8 C3 Rh6 125.03(12)
C3 C4 C5 107.8(2)
C3 C4 C9 125.5(2)
C5 C4 C9 126.7(2)
C3 C4 Rh6 71.56(9)
C5 C4 Rh6 70.66(10)
C9 C4 Rh6 125.38(13)
C4 C5 C1 107.70(15)
C4 C5 C10 126.2(2)
C1 C5 C10 125.9(2)
C4 C5 Rh6 70.59(9)
C1 C5 Rh6 71.61(9)
C10 C5 Rh6 126.85(12)
B5 B1 B10 69.53(12)
B5 B1 B2 62.81(11)
B10 B1 B2 119.81(14)
B5 B1 B3 109.54(14)
B10 B1 B3 107.92(14)
B2 B1 B3 60.42(12)
B5 B1 B4 118.59(14)
B10 B1 B4 60.92(11)
B2 B1 B4 114.56(15)
B3 B1 B4 59.42(11)
B5 B1 H1 115.7(11)
B10 B1 H1 114.9(11)
B2 B1 H1 117.6(11)
B3 B1 H1 125.6(11)
B4 B1 H1 116.6(11)
B1 B2 B3 59.94(12)
B1 B2 B7 107.43(14)
B3 B2 B7 57.10(11)
B1 B2 B5 57.49(11)
B3 B2 B5 105.02(13)
B7 B2 B5 110.39(13)
B1 B2 Rh6 119.36(11)
B3 B2 Rh6 117.61(11)
B7 B2 Rh6 67.80(9)
B5 B2 Rh6 67.94(8)
B1 B2 H2 118.0(13)
B3 B2 H2 122.0(13)
B7 B2 H2 123.7(13)
B5 B2 H2 121.2(13)
Rh6 B2 H2 111.3(13)
B7 B3 B4 123.28(14)
B7 B3 B8 70.78(13)
B4 B3 B8 64.39(12)
B7 B3 B1 111.39(14)
B4 B3 B1 60.34(13)
B8 B3 B1 111.99(14)
B7 B3 B2 62.19(12)
B4 B3 B2 114.7(2)
B8 B3 B2 120.13(14)
B1 B3 B2 59.64(12)
B7 B3 H3 113.0(11)
B4 B3 H3 114.9(11)
B8 B3 H3 112.0(11)
B1 B3 H3 125.1(11)
B2 B3 H3 119.0(11)
B3 B4 B9 119.33(14)
B3 B4 B1 60.24(12)
B9 B4 B1 114.67(14)
B3 B4 B10 106.76(14)
B9 B4 B10 61.54(11)
B1 B4 B10 58.61(12)
B3 B4 B8 57.89(11)
B9 B4 B8 70.01(11)
B1 B4 B8 106.75(13)
B10 B4 B8 108.49(12)
B3 B4 H4 117.0(12)
B9 B4 H4 116.0(12)
B1 B4 H4 118.1(12)
B10 B4 H4 124.9(12)
B8 B4 H4 122.3(12)
B1 B5 B2 59.70(12)
B1 B5 B10 55.58(11)
B2 B5 B10 106.03(13)
B1 B5 Rh6 117.18(13)
B2 B5 Rh6 63.33(8)
B10 B5 Rh6 124.00(11)
B1 B5 H56 128.4(10)
B2 B5 H56 102.5(10)
B10 B5 H56 91.7(10)
Rh6 B5 H56 46.1(10)
B1 B5 H5 116.6(10)
B2 B5 H5 126.6(10)
B10 B5 H5 111.8(11)
Rh6 B5 H5 117.4(11)
H56 B5 H5 112.2(14)
B3 B7 B2 60.71(12)
B3 B7 B8 55.69(11)
B2 B7 B8 106.84(14)
B3 B7 Rh6 117.16(13)
B2 B7 Rh6 63.75(9)
B8 B7 Rh6 121.19(11)
B3 B7 H67 128.7(10)
B2 B7 H67 106.0(10)
B8 B7 H67 88.5(10)
Rh6 B7 H67 48.1(10)
B3 B7 H7 118.8(12)
B2 B7 H7 126.4(12)
B8 B7 H7 113.6(12)
Rh6 B7 H7 116.6(12)
H67 B7 H7 108.5(15)
N89 B8 B3 141.2(2)
N89 B8 B4 99.62(13)
B3 B8 B4 57.73(11)
N89 B8 B7 113.30(13)
B3 B8 B7 53.54(11)
B4 B8 B7 103.56(13)
N89 B8 B9 47.24(9)
B3 B8 B9 103.85(14)
B4 B8 B9 52.40(9)
B7 B8 B9 120.81(13)
N89 B8 H8 107.4(9)
B3 B8 H8 111.0(9)
B4 B8 H8 116.3(10)
B7 B8 H8 115.7(10)
B9 B8 H8 123.5(10)
N89 B9 B4 107.79(13)
N89 B9 B10 127.63(14)
B4 B9 B10 59.85(12)
N89 B9 B8 50.22(9)
B4 B9 B8 57.60(10)
B10 B9 B8 98.92(12)
N89 B9 H9 115.7(9)
B4 B9 H9 118.6(9)
B10 B9 H9 113.8(9)
B8 B9 H9 138.9(9)
N89 B9 H910 101.7(8)
B4 B9 H910 98.5(8)
B10 B9 H910 42.5(8)
B8 B9 H910 108.9(8)
H9 B9 H910 112.0(12)
C11 N89 C13 109.61(13)
C11 N89 B9 116.85(13)
C13 N89 B9 109.56(14)
C11 N89 B8 129.07(14)
C13 N89 B8 105.98(13)
B9 N89 B8 82.54(13)
N89 C11 C12 113.76(15)
C14 C13 N89 115.02(15)
B1 B10 B4 60.47(12)
B1 B10 B9 113.70(15)
B4 B10 B9 58.61(11)
B1 B10 B5 54.89(11)
B4 B10 B5 106.28(13)
B9 B10 B5 124.74(13)
B1 B10 H910 132.1(9)
B4 B10 H910 101.2(9)
B9 B10 H910 46.8(9)
B5 B10 H910 97.2(9)
B1 B10 H10 118.6(12)
B4 B10 H10 120.1(12)
B9 B10 H10 112.5(12)
B5 B10 H10 119.3(12)
H910 B10 H10 108.9(15)

loop_
_geom_bond_atom_site_label_1
_geom_bond_atom_site_label_2
_geom_bond_distance
Rh6 C4 2.165(2)
Rh6 C5 2.166(2)
Rh6 B2 2.175(2)
Rh6 C3 2.184(2)
Rh6 C1 2.189(2)
Rh6 C2 2.211(2)
Rh6 B7 2.245(2)
Rh6 B5 2.256(2)
Rh6 H67 1.69(2)
Rh6 H56 1.66(2)
C1 C2 1.432(2)
C1 C5 1.437(2)
C1 C6 1.498(2)
C2 C3 1.436(3)
C2 C7 1.499(2)
C3 C4 1.427(3)
C3 C8 1.498(2)
C4 C5 1.437(3)
C4 C9 1.504(3)
C5 C10 1.494(2)
B1 B5 1.734(3)
B1 B10 1.749(3)
B1 B2 1.775(3)
B1 B3 1.781(3)
B1 B4 1.782(3)
B1 H1 1.09(2)
B2 B3 1.789(3)
B2 B7 1.815(3)
B2 B5 1.829(3)
B2 H2 1.10(3)
B3 B7 1.722(3)
B3 B4 1.766(3)
B3 B8 1.769(3)
B3 H3 1.14(2)
B4 B9 1.767(3)
B4 B10 1.790(3)
B4 B8 1.883(3)
B4 H4 1.04(2)
B5 B10 1.986(3)
B5 H5 1.12(2)
B7 B8 2.022(3)
B7 H7 1.09(2)
B8 N89 1.625(2)
B8 B9 2.096(3)
B8 H8 1.10(2)
B9 N89 1.552(3)
B9 B10 1.820(3)
B9 H9 1.11(2)
B9 H910 1.33(2)
N89 C11 1.491(2)
N89 C13 1.515(2)
C11 C12 1.512(2)
C13 C14 1.512(3)
B10 H10 1.00(2)
